data_7101325
loop_
_publ_author_name
'Groves, John A.'
'Miller, Stuart R.'
'Warrender, Stewart J.'
'Mellot-Draznieks, Caroline'
'Lightfoot, Philip'
'Wright, Paul A.'

_publ_section_title
;
 The first route to large pore metal phosphonates
;
_journal_coden_ASTM CHCOFS
_journal_issue 31
_journal_name_full
;
 Chemical Communications (Cambridge, United Kingdom)
;
_journal_page_first 3305
_journal_page_last 3307
_journal_paper_doi 10.1039/b605400e
_journal_year 2006
_chemical_formula_sum 'C3 N Ni O6.7 P'
_chemical_formula_weight 246.90
_chemical_name_common JAGNipip
_space_group_IT_number 148
_symmetry_cell_setting trigonal
_symmetry_space_group_name_Hall '-R 3'
_symmetry_space_group_name_H-M 'R -3 :H'
_audit_author_name SJW
_audit_creation_date 2006-06-08T14:27
_audit_creation_method 'from EXP file using GSAS2CIF'
_audit_update_record ' 2006-06-08T14:27 Initial CIF as created by GSAS2CIF'
_cell_angle_alpha 90.0
_cell_angle_beta 90.0
_cell_angle_gamma 120.0
_cell_formula_units_Z 18
_cell_length_a 27.9486(4)
_cell_length_b 27.9486
_cell_length_c 6.23018(14)
_cell_volume 4214.6(1)
_computing_structure_refinement GSAS
_diffrn_ambient_temperature 293
_diffrn_radiation_polarisn_ratio 0.55
_diffrn_radiation_probe x-ray
_diffrn_radiation_type 'Cu K alpha'
_diffrn_radiation_wavelength 1.54056
_exptl_absorpt_correction_T_max 0.20608
_exptl_absorpt_correction_T_min 0.16219
_exptl_absorpt_process_details
; GSAS Absorption/surface roughness correction: function number 0
Debye-Scherrer absorption correction
Term (= MU.r/wave) = 0.73000
Correction is not refined.
;
_pd_block_id 2006-06-08T14:27|TEST|SJW|stoe
_pd_calc_method 'Rietveld Refinement'
_pd_instr_location ' ?'
_pd_phase_name JAGNipip
_pd_proc_info_datetime 2006-06-08T14:27:35
_pd_proc_info_excluded_regions ' ?'
_pd_proc_ls_background_function
; GSAS Background function number 2 with 28 terms.
Cosine Fourier series
1: 743370. 2: -1.170840E+06 3: 424121. 4: 290869.
5: -567785. 6: 412985. 7: -201653. 8: 205690.
9: -260927. 10: 43584.3 11: 409876. 12: -693958.
13: 546492. 14: -170170. 15: -53434.2 16: 12816.0
17: 102760. 18: -117772. 19: 56594.6 20: -22906.4
21: 38371.9 22: -50420.2 23: 30363.6 24: -812.482
25: -11969.1 26: 8464.28 27: -2418.32 28: 55.4500
;
_pd_proc_ls_peak_cutoff 0.01000
_pd_proc_ls_profile_function
;
CW Profile function number 3 with 19 terms
Pseudovoigt profile coefficients as parameterized in
P. Thompson, D.E. Cox & J.B. Hastings (1987). J. Appl. Cryst.,20,79-83.
Asymmetry correction of L.W. Finger, D.E. Cox & A. P. Jephcoat (1994).
J. Appl. Cryst.,27,892-900.
Peak tails are ignored where the intensity is below 0.0100 times the peak
Aniso. broadening axis 0.0 0.0 1.0
;
_pd_proc_ls_prof_R_factor 0.0462
_pd_proc_ls_prof_wR_expected 0.0236
_pd_proc_ls_prof_wR_factor 0.0611
_pd_spec_mounting ' ?'
_refine_ls_goodness_of_fit_all 2.60
_refine_ls_matrix_type full
_refine_ls_number_parameters 42
_refine_ls_number_restraints 29
_refine_ls_R_Fsqd_factor 0.11501
_refine_ls_shift/su_max 0.02
_refine_ls_shift/su_mean 0.01
_cod_data_source_file b605400e.txt
_cod_depositor_comments
;
The following automatic conversions were performed:
'_geom_bond_publ_flag' value 'N' changed to 'n' according to
'/home/saulius/struct/CIF-dictionaries/cif_core.dic' dictionary named
'cif_core.dic' version 2.4.1 from 2010-06-29 (14
times).

'_geom_angle_publ_flag' value 'N' changed to 'n' according to
'/home/saulius/struct/CIF-dictionaries/cif_core.dic' dictionary named
'cif_core.dic' version 2.4.1 from 2010-06-29 (36 times).

Automatic conversion script
Id: cif_fix_enum 1527 2010-12-29 10:47:43Z saulius 
;
_cod_original_sg_symbol_H-M 'R -3'
_cod_original_formula_sum 'C3 N Ni O6.70 P'
_cod_database_code 7101325

loop_
_symmetry_equiv_pos_site_id
_symmetry_equiv_pos_as_xyz
1 +x,+y,+z
2 -y,x-y,+z
3 y-x,-x,+z
-1 -x,-y,-z
-2 +y,y-x,-z
-3 x-y,+x,-z
101 +x+1/3,+y+2/3,+z+2/3
102 -y+1/3,x-y+2/3,+z+2/3
103 y-x+1/3,-x+2/3,+z+2/3
-101 -x+2/3,-y+1/3,-z+1/3
-102 +y+2/3,y-x+1/3,-z+1/3
-103 x-y+2/3,+x+1/3,-z+1/3
201 +x+2/3,+y+1/3,+z+1/3
202 -y+2/3,x-y+1/3,+z+1/3
203 y-x+2/3,-x+1/3,+z+1/3
-201 -x+1/3,-y+2/3,-z+2/3
-202 +y+1/3,y-x+2/3,-z+2/3
-203 x-y+1/3,+x+2/3,-z+2/3

loop_
_atom_site_type_symbol
_atom_site_label
_atom_site_fract_x
_atom_site_fract_y
_atom_site_fract_z
_atom_site_occupancy
_atom_site_thermal_displace_type
_atom_site_U_iso_or_equiv
_atom_site_symmetry_multiplicity
NI Ni1 0.63786(19) 0.02840(21) 0.0517(7) 1.0 Uiso 0.0053(4) 18
P P1 0.61355(32) 0.03959(32) -0.4271(13) 1.0 Uiso 0.0053(4) 18
O O1 0.6141(6) 0.0947(5) -0.4815(23) 1.0 Uiso 0.0053(4) 18
O O2 0.6306(7) 0.0104(6) -0.6308(26) 1.0 Uiso 0.0053(4) 18
O O3 0.6611(6) 0.0472(7) -0.2712(25) 1.0 Uiso 0.0053(4) 18
O O4 0.6566(5) 0.1098(6) 0.1253(24) 1.0 Uiso 0.0053(4) 18
N N1 0.5567(9) 0.0062(8) -0.0294(31) 1.0 Uiso 0.0053(4) 18
C C3 0.5437(9) 0.0568(9) -0.014(4) 1.0 Uiso 0.0053(4) 18
C C2 0.5180(10) -0.0387(9) 0.084(4) 1.0 Uiso 0.0053(4) 18
O O5 0.1950(6) 0.0835(6) 0.1743(27) 0.9 Uiso 0.0053(4) 18
O O6 0.0375(6) 0.0745(6) 0.1830(26) 0.9 Uiso 0.0053(4) 18
O O7 0.1422(7) 0.1488(6) 0.4453(25) 0.9 Uiso 0.0053(4) 18
C C1 0.5468(11) -0.0115(8) -0.2700(32) 1.0 Uiso 0.0053(4) 18

loop_
_atom_type_symbol
_atom_type_number_in_cell
_atom_type_scat_dispersion_real
_atom_type_scat_dispersion_imag
_atom_type_scat_Cromer_Mann_a1
_atom_type_scat_Cromer_Mann_a2
_atom_type_scat_Cromer_Mann_a3
_atom_type_scat_Cromer_Mann_a4
_atom_type_scat_Cromer_Mann_b1
_atom_type_scat_Cromer_Mann_b2
_atom_type_scat_Cromer_Mann_b3
_atom_type_scat_Cromer_Mann_b4
_atom_type_scat_Cromer_Mann_c
_atom_type_scat_source
NI 18.0 -2.956 0.509 12.8376 3.87850 7.29200 0.25650 4.44380 12.1763 2.38000 66.3421 1.03410 International_Tables_Vol_C
P 18.0 0.283 0.434 6.43450 1.90670 4.17910 27.1570 1.78000 0.52600 1.49080 68.1645 1.11490 International_Tables_Vol_C
O 120.6 0.047 0.032 3.04850 13.2771 2.28680 5.70110 1.54630 0.32390 0.86700 32.9089 0.25080 International_Tables_Vol_C
N 18.0 0.029 0.018 12.2126 0.00570 3.13220 9.89330 2.01250 28.9975 1.16630 0.58260 -11.529 International_Tables_Vol_C
C 54.0 0.017 0.009 2.31000 20.8439 1.02000 10.2075 1.58860 0.56870 0.86500 51.6512 0.21560 International_Tables_Vol_C

loop_
_geom_angle_atom_site_label_1
_geom_angle_atom_site_label_2
_geom_angle_atom_site_label_3
_geom_angle
_geom_angle_site_symmetry_1
_geom_angle_site_symmetry_3
_geom_angle_publ_flag
O2 Ni1 O2 92.5(7) 1_556 103_655 n
O2 Ni1 O3 168.0(7) 1_556 1_555 n
O2 Ni1 O3 75.9(7) 1_556 202_545 n
O2 Ni1 O4 89.7(6) 1_556 1_555 n
O2 Ni1 N1 101.7(7) 1_556 1_555 n
O2 Ni1 O3 75.5(6) 103_655 1_555 n
O2 Ni1 O3 77.9(6) 103_655 202_545 n
O2 Ni1 O4 102.3(7) 103_655 1_555 n
O2 Ni1 N1 160.5(8) 103_655 1_555 n
O3 Ni1 O3 100.5(7) 1_555 202_545 n
O3 Ni1 O4 93.4(6) 1_555 1_555 n
O3 Ni1 N1 89.8(6) 1_555 1_555 n
O3 Ni1 O4 165.6(7) 202_545 1_555 n
O3 Ni1 N1 92.5(7) 202_545 1_555 n
O4 Ni1 N1 91.2(6) 1_555 1_555 n
O1 P1 O2 116.2(9) 1_555 1_555 n
O1 P1 O3 114.0(10) 1_555 1_555 n
O1 P1 C1 111.3(10) 1_555 1_555 n
O2 P1 O3 96.0(8) 1_555 1_555 n
O2 P1 C1 114.7(10) 1_555 1_555 n
O3 P1 C1 102.9(11) 1_555 1_555 n
Ni1 O2 Ni1 103.7(8) 1_554 202_544 n
Ni1 O2 P1 128.8(9) 1_554 1_555 n
Ni1 O2 P1 127.0(10) 202_544 1_555 n
Ni1 O3 Ni1 99.4(8) 1_555 103_654 n
Ni1 O3 P1 115.0(9) 1_555 1_555 n
Ni1 O3 P1 135.6(9) 103_654 1_555 n
Ni1 N1 C3 114.1(15) 1_555 1_555 n
Ni1 N1 C2 112.8(17) 1_555 1_555 n
Ni1 N1 C1 108.6(16) 1_555 1_555 n
C3 N1 C2 110.4(19) 1_555 1_555 n
C3 N1 C1 104.5(18) 1_555 1_555 n
C2 N1 C1 105.7(21) 1_555 1_555 n
N1 C3 C2 112.6(16) 1_555 -1_655 n
N1 C2 C3 112.4(22) 1_555 -1_655 n
P1 C1 N1 107.4(16) 1_555 1_555 n

loop_
_geom_bond_atom_site_label_1
_geom_bond_atom_site_label_2
_geom_bond_distance
_geom_bond_site_symmetry_2
_geom_bond_publ_flag
Ni1 O2 2.026(17) 1_556 n
Ni1 O2 2.008(15) 103_655 n
Ni1 O3 2.098(17) 1_555 n
Ni1 O3 2.061(15) 202_545 n
Ni1 O4 2.114(16) 1_555 n
Ni1 N1 2.093(20) 1_555 n
P1 O1 1.568(13) 1_555 n
P1 O2 1.701(16) 1_555 n
P1 O3 1.573(14) 1_555 n
P1 C1 1.952(25) 1_555 n
N1 C3 1.628(22) 1_555 n
N1 C2 1.373(25) 1_555 n
N1 C1 1.559(22) 1_555 n
C2 C3 1.596(26) -1_655 n
